data_7044554
loop_
_publ_author_name
'T\'ellez, Juan'
'Gallen, Albert'
'Ferrer, Joaquina'
'Lahoz, Fernando J.'
'Garc\'ia-Ordu\~na, Pilar'
'Riera, Antoni'
'Verdaguer, Xavier'
'Carmona, Daniel'
'Grabulosa, Arnald'

_publ_section_title
;
 Half-Sandwich Complexes of Ir(III), Rh(III) and Ru(II) with the MaxPhos
 Ligand: Metal Centred Chirality and Cyclometallation
;
_journal_name_full 'Dalton Trans.'
_journal_paper_doi 10.1039/C7DT03327C
_journal_year 2017
_chemical_absolute_configuration rmad
_chemical_formula_moiety 'C23 H46 Cl N P2 Rh, B F4'
_chemical_formula_sum 'C23 H46 B Cl F4 N P2 Rh'
_chemical_formula_weight 623.74
_chemical_name_systematic
;
 ?
;
_space_group_crystal_system orthorhombic
_space_group_IT_number 19
_space_group_name_Hall 'P 2ac 2ab'
_space_group_name_H-M_alt 'P 21 21 21'
_symmetry_space_group_name_Hall 'P 2ac 2ab'
_symmetry_space_group_name_H-M 'P 21 21 21'
_atom_sites_solution_hydrogens mixed
_audit_creation_method SHELXL-2014
_audit_update_record
;
2017-09-06 deposited with the CCDC.
2017-10-26 downloaded from the CCDC.
;
_cell_angle_alpha 90
_cell_angle_beta 90
_cell_angle_gamma 90
_cell_formula_units_Z 4
_cell_length_a 9.7378(4)
_cell_length_b 16.4348(7)
_cell_length_c 18.1370(8)
_cell_measurement_reflns_used 9818
_cell_measurement_temperature 100(2)
_cell_measurement_theta_max 29.301
_cell_measurement_theta_min 2.246
_cell_volume 2902.6(2)
_computing_cell_refinement 'SAINT+ in APEX2 v. 2008.4 (Bruker AXS, 2008)'
_computing_data_collection 'SMART in APEX2 v. 2008.4 (Bruker AXS, 2008)'
_computing_data_reduction 'SAINT+ in APEX2 v. 2008.4 (Bruker AXS, 2008)'
_computing_molecular_graphics 'XP program, SHELXTL v6.12, Bruker2000'
_computing_publication_material 'XCIF program, PLATON(Spek, 1998), PARST(Nardelli, 1995)'
_computing_structure_refinement 'SHELXL-2014 (Sheldrick, 2014)'
_computing_structure_solution 'SHELXS-2013 (Sheldrick, 2013)'
_diffrn_ambient_temperature 100(2)
_diffrn_detector_area_resol_mean 8.26
_diffrn_measured_fraction_theta_full 1.000
_diffrn_measured_fraction_theta_max 0.964
_diffrn_measurement_device_type 'Bruker APEX DUO CCD system'
_diffrn_measurement_method 'narrow \w frames'
_diffrn_radiation_monochromator graphite
_diffrn_radiation_source 'fine-focus sealed tube'
_diffrn_radiation_type MoK\a
_diffrn_radiation_wavelength 0.71073
_diffrn_reflns_av_R_equivalents 0.0341
_diffrn_reflns_av_unetI/netI 0.0227
_diffrn_reflns_Laue_measured_fraction_full 1.000
_diffrn_reflns_Laue_measured_fraction_max 0.964
_diffrn_reflns_limit_h_max 13
_diffrn_reflns_limit_h_min -13
_diffrn_reflns_limit_k_max 21
_diffrn_reflns_limit_k_min -22
_diffrn_reflns_limit_l_max 24
_diffrn_reflns_limit_l_min -24
_diffrn_reflns_number 46914
_diffrn_reflns_point_group_measured_fraction_full 1.000
_diffrn_reflns_point_group_measured_fraction_max 0.945
_diffrn_reflns_theta_full 27.500
_diffrn_reflns_theta_max 29.637
_diffrn_reflns_theta_min 1.672
_exptl_absorpt_coefficient_mu 0.829
_exptl_absorpt_correction_T_max 0.9045
_exptl_absorpt_correction_T_min 0.8078
_exptl_absorpt_correction_type multi-scan
_exptl_absorpt_process_details
;
 SADABS: Area-Detector Absorption Correction. (1996) Bruker-AXS 
 within APEX2 package. 
;
_exptl_crystal_colour red
_exptl_crystal_density_diffrn 1.427
_exptl_crystal_description prism
_exptl_crystal_F_000 1296
_exptl_crystal_size_max 0.198
_exptl_crystal_size_mid 0.174
_exptl_crystal_size_min 0.116
_refine_diff_density_max 1.041
_refine_diff_density_min -0.581
_refine_diff_density_rms 0.074
_refine_ls_abs_structure_details
;
 Flack x determined using 3163 quotients [(I+)-(I-)]/[(I+)+(I-)]
 (Parsons, Flack and Wagner, Acta Cryst. B69 (2013) 249-259).
;
_refine_ls_abs_structure_Flack -0.037(9)
_refine_ls_extinction_method none
_refine_ls_goodness_of_fit_ref 1.053
_refine_ls_hydrogen_treatment mixed
_refine_ls_matrix_type full
_refine_ls_number_parameters 314
_refine_ls_number_reflns 7739
_refine_ls_number_restraints 0
_refine_ls_restrained_S_all 1.053
_refine_ls_R_factor_all 0.0285
_refine_ls_R_factor_gt 0.0267
_refine_ls_shift/su_max 0.001
_refine_ls_shift/su_mean 0.000
_refine_ls_structure_factor_coef Fsqd
_refine_ls_weighting_details 'w=1/[\s^2^(Fo^2^)+(0.0351P)^2^+2.0363P] where P=(Fo^2^+2Fc^2^)/3'
_refine_ls_weighting_scheme calc
_refine_ls_wR_factor_gt 0.0658
_refine_ls_wR_factor_ref 0.0672
_reflns_Friedel_coverage 0.758
_reflns_Friedel_fraction_full 1.000
_reflns_Friedel_fraction_max 0.920
_reflns_number_gt 7447
_reflns_number_total 7739
_reflns_threshold_expression 'I > 2\s(I)'
_cod_data_source_file c7dt03327c2.cif
_cod_data_source_block cmpnd_1
_cod_database_code 7044554
_shelx_space_group_comment
;
The symmetry employed for this shelxl refinement is uniquely defined
by the following loop, which should always be used as a source of
symmetry information in preference to the above space-group names.
They are only intended as comments.
;
_shelxl_version_number 2014-3

loop_
_space_group_symop_operation_xyz
'x, y, z'
'-x+1/2, -y, z+1/2'
'-x, y+1/2, -z+1/2'
'x+1/2, -y+1/2, -z'

loop_
_atom_site_label
_atom_site_type_symbol
_atom_site_fract_x
_atom_site_fract_y
_atom_site_fract_z
_atom_site_U_iso_or_equiv
_atom_site_adp_type
_atom_site_occupancy
_atom_site_site_symmetry_order
_atom_site_calc_flag
_atom_site_refinement_flags_posn
_atom_site_refinement_flags_adp
_atom_site_refinement_flags_occupancy
_atom_site_disorder_assembly
_atom_site_disorder_group
Rh Rh 0.84690(2) 0.47519(2) 0.12383(2) 0.01498(6) Uani 1 1 d . . . . .
P2 P 1.01247(8) 0.44483(4) 0.03049(4) 0.01694(15) Uani 1 1 d . . . . .
P1 P 0.85628(9) 0.57739(4) 0.03638(4) 0.01696(14) Uani 1 1 d . . . . .
Cl Cl 0.65804(8) 0.41238(4) 0.06175(4) 0.02121(14) Uani 1 1 d . . . . .
N N 0.9645(3) 0.52659(17) -0.01989(15) 0.0187(5) Uani 1 1 d . . . . .
C1 C 0.8988(4) 0.4082(2) 0.22917(19) 0.0225(7) Uani 1 1 d . . . . .
C2 C 0.9519(4) 0.4903(2) 0.23294(18) 0.0244(7) Uani 1 1 d . . . . .
C3 C 0.8375(4) 0.54508(18) 0.22946(17) 0.0245(6) Uani 1 1 d . . . . .
C4 C 0.7149(3) 0.4983(2) 0.22121(18) 0.0212(6) Uani 1 1 d . . . . .
C5 C 0.7550(4) 0.4135(2) 0.22392(18) 0.0218(6) Uani 1 1 d . . . . .
C6 C 0.9777(4) 0.3309(2) 0.2401(2) 0.0318(8) Uani 1 1 d . . . . .
H6A H 0.9707 0.3139 0.2918 0.048 Uiso 1 1 calc R U . . .
H6B H 1.0743 0.3399 0.2275 0.048 Uiso 1 1 calc R U . . .
H6C H 0.9395 0.2883 0.2083 0.048 Uiso 1 1 calc R U . . .
C7 C 1.0923(4) 0.5114(3) 0.2606(2) 0.0370(9) Uani 1 1 d . . . . .
H7A H 1.1134 0.5680 0.2480 0.055 Uiso 1 1 calc R U . . .
H7B H 1.1601 0.4754 0.2376 0.055 Uiso 1 1 calc R U . . .
H7C H 1.0953 0.5046 0.3143 0.055 Uiso 1 1 calc R U . . .
C8 C 0.8450(6) 0.6348(2) 0.2428(2) 0.0395(9) Uani 1 1 d . . . . .
H8A H 0.7712 0.6621 0.2156 0.059 Uiso 1 1 calc R U . . .
H8B H 0.9341 0.6554 0.2259 0.059 Uiso 1 1 calc R U . . .
H8C H 0.8348 0.6458 0.2956 0.059 Uiso 1 1 calc R U . . .
C9 C 0.5703(4) 0.5288(3) 0.2201(2) 0.0314(7) Uani 1 1 d . . . . .
H9A H 0.5265 0.5171 0.2676 0.047 Uiso 1 1 calc R U . . .
H9B H 0.5194 0.5015 0.1806 0.047 Uiso 1 1 calc R U . . .
H9C H 0.5702 0.5876 0.2115 0.047 Uiso 1 1 calc R U . . .
C10 C 0.6573(4) 0.3432(2) 0.2264(2) 0.0300(7) Uani 1 1 d . . . . .
H10A H 0.7031 0.2944 0.2075 0.045 Uiso 1 1 calc R U . . .
H10B H 0.5769 0.3554 0.1958 0.045 Uiso 1 1 calc R U . . .
H10C H 0.6281 0.3339 0.2774 0.045 Uiso 1 1 calc R U . . .
C11 C 0.9385(4) 0.67099(19) 0.0654(2) 0.0252(7) Uani 1 1 d . . . . .
H11A H 1.0091 0.6587 0.1023 0.038 Uiso 1 1 calc R U . . .
H11B H 0.8697 0.7075 0.0869 0.038 Uiso 1 1 calc R U . . .
H11C H 0.9811 0.6974 0.0227 0.038 Uiso 1 1 calc R U . . .
C12 C 0.7074(3) 0.61358(19) -0.01955(19) 0.0216(6) Uani 1 1 d . . . . .
C13 C 0.5865(4) 0.6262(2) 0.0334(2) 0.0273(7) Uani 1 1 d . . . . .
H13A H 0.5067 0.6460 0.0057 0.041 Uiso 1 1 calc R U . . .
H13B H 0.6118 0.6663 0.0710 0.041 Uiso 1 1 calc R U . . .
H13C H 0.5636 0.5744 0.0572 0.041 Uiso 1 1 calc R U . . .
C14 C 0.7432(4) 0.6946(2) -0.0573(2) 0.0302(8) Uani 1 1 d . . . . .
H14A H 0.6693 0.7098 -0.0912 0.045 Uiso 1 1 calc R U . . .
H14B H 0.8292 0.6886 -0.0848 0.045 Uiso 1 1 calc R U . . .
H14C H 0.7540 0.7371 -0.0198 0.045 Uiso 1 1 calc R U . . .
C15 C 0.6694(4) 0.5516(2) -0.07926(18) 0.0275(7) Uani 1 1 d . . . . .
H15A H 0.6520 0.4986 -0.0564 0.041 Uiso 1 1 calc R U . . .
H15B H 0.7453 0.5466 -0.1145 0.041 Uiso 1 1 calc R U . . .
H15C H 0.5867 0.5699 -0.1052 0.041 Uiso 1 1 calc R U . . .
C16 C 1.2011(3) 0.46075(19) 0.04815(19) 0.0230(6) Uani 1 1 d . . . . .
C17 C 1.2148(4) 0.5435(2) 0.0868(2) 0.0281(7) Uani 1 1 d . . . . .
H17A H 1.1454 0.5478 0.1258 0.042 Uiso 1 1 calc R U . . .
H17B H 1.2009 0.5872 0.0508 0.042 Uiso 1 1 calc R U . . .
H17C H 1.3066 0.5483 0.1085 0.042 Uiso 1 1 calc R U . . .
C18 C 1.2560(4) 0.3928(2) 0.0974(2) 0.0314(8) Uani 1 1 d . . . . .
H18A H 1.3537 0.4021 0.1073 0.047 Uiso 1 1 calc R U . . .
H18B H 1.2444 0.3404 0.0725 0.047 Uiso 1 1 calc R U . . .
H18C H 1.2051 0.3924 0.1440 0.047 Uiso 1 1 calc R U . . .
C19 C 1.2892(3) 0.4671(2) -0.0226(2) 0.0322(8) Uani 1 1 d . . . . .
H19A H 1.3784 0.4914 -0.0105 0.048 Uiso 1 1 calc R U . . .
H19B H 1.2418 0.5013 -0.0588 0.048 Uiso 1 1 calc R U . . .
H19C H 1.3034 0.4126 -0.0433 0.048 Uiso 1 1 calc R U . . .
C20 C 0.9868(3) 0.34890(18) -0.02545(19) 0.0227(6) Uani 1 1 d . . . . .
C21 C 0.9559(4) 0.28123(19) 0.0303(2) 0.0288(7) Uani 1 1 d . . . . .
H21A H 0.8747 0.2960 0.0593 0.043 Uiso 1 1 calc R U . . .
H21B H 1.0347 0.2743 0.0633 0.043 Uiso 1 1 calc R U . . .
H21C H 0.9385 0.2302 0.0040 0.043 Uiso 1 1 calc R U . . .
C22 C 1.1093(4) 0.3224(3) -0.0722(2) 0.0367(9) Uani 1 1 d . . . . .
H22A H 1.0842 0.2743 -0.1011 0.055 Uiso 1 1 calc R U . . .
H22B H 1.1868 0.3091 -0.0399 0.055 Uiso 1 1 calc R U . . .
H22C H 1.1354 0.3667 -0.1055 0.055 Uiso 1 1 calc R U . . .
C23 C 0.8659(4) 0.3597(2) -0.07817(19) 0.0288(7) Uani 1 1 d . . . . .
H23A H 0.8873 0.4027 -0.1138 0.043 Uiso 1 1 calc R U . . .
H23B H 0.7838 0.3749 -0.0501 0.043 Uiso 1 1 calc R U . . .
H23C H 0.8490 0.3086 -0.1044 0.043 Uiso 1 1 calc R U . . .
B B 0.3320(5) 0.3478(3) 0.3456(3) 0.0379(10) Uani 1 1 d . . . . .
F1A F 0.1962(6) 0.3542(3) 0.3791(3) 0.0421(13) Uiso 0.610(13) 1 d . . P A 1
F2A F 0.4291(9) 0.2940(6) 0.3729(6) 0.094(3) Uiso 0.610(13) 1 d . . P A 1
F3A F 0.3751(6) 0.4308(3) 0.3425(2) 0.0351(12) Uiso 0.610(13) 1 d . . P A 1
F4A F 0.3140(5) 0.3269(3) 0.2705(3) 0.0418(15) Uiso 0.610(13) 1 d . . P A 1
F1B F 0.2293(10) 0.3358(6) 0.3858(5) 0.048(2) Uiso 0.390(13) 1 d . . P A 2
F2B F 0.4141(10) 0.3194(6) 0.4029(6) 0.061(3) Uiso 0.390(13) 1 d . . P A 2
F3B F 0.4185(13) 0.4143(7) 0.3482(5) 0.061(3) Uiso 0.390(13) 1 d . . P A 2
F4B F 0.3306(10) 0.2972(7) 0.2931(6) 0.066(3) Uiso 0.390(13) 1 d . . P A 2
H H 0.999(5) 0.546(3) -0.054(3) 0.037(13) Uiso 1 1 d . . . . .

loop_
_atom_site_aniso_label
_atom_site_aniso_U_11
_atom_site_aniso_U_22
_atom_site_aniso_U_33
_atom_site_aniso_U_23
_atom_site_aniso_U_13
_atom_site_aniso_U_12
Rh 0.01485(9) 0.01279(9) 0.01730(10) -0.00065(8) -0.00051(9) -0.00100(8)
P2 0.0151(3) 0.0137(3) 0.0220(4) -0.0007(3) 0.0012(3) 0.0009(3)
P1 0.0177(3) 0.0125(3) 0.0207(3) 0.0001(3) 0.0015(3) 0.0006(3)
Cl 0.0192(3) 0.0218(3) 0.0226(3) -0.0007(3) -0.0027(3) -0.0044(3)
N 0.0185(11) 0.0156(10) 0.0219(12) 0.0023(11) 0.0043(10) -0.0001(10)
C1 0.0263(15) 0.0225(16) 0.0186(15) 0.0025(12) -0.0036(12) -0.0007(12)
C2 0.0260(15) 0.0283(17) 0.0189(14) 0.0001(12) -0.0012(12) -0.0070(13)
C3 0.0337(17) 0.0207(14) 0.0192(14) -0.0050(11) 0.0023(14) -0.0056(14)
C4 0.0254(15) 0.0213(14) 0.0170(14) 0.0008(11) 0.0018(12) -0.0002(12)
C5 0.0277(16) 0.0220(15) 0.0157(14) 0.0005(12) 0.0001(12) -0.0039(13)
C6 0.035(2) 0.0324(18) 0.0276(18) 0.0086(15) -0.0033(15) 0.0107(16)
C7 0.0318(18) 0.052(3) 0.0273(18) -0.0049(17) -0.0078(15) -0.0149(17)
C8 0.060(3) 0.0234(16) 0.0355(19) -0.0104(14) 0.010(2) -0.006(2)
C9 0.0277(16) 0.0371(18) 0.0294(17) 0.0031(17) 0.0091(14) 0.0072(16)
C10 0.0336(18) 0.0283(16) 0.0283(16) 0.0062(13) -0.0013(17) -0.0127(16)
C11 0.0286(17) 0.0122(13) 0.0349(18) -0.0026(13) 0.0011(14) -0.0027(12)
C12 0.0210(14) 0.0188(14) 0.0250(16) 0.0041(12) -0.0007(12) 0.0062(11)
C13 0.0220(16) 0.0236(16) 0.0364(19) 0.0033(15) 0.0052(15) 0.0050(13)
C14 0.0302(18) 0.0256(17) 0.0349(19) 0.0129(14) 0.0025(16) 0.0074(14)
C15 0.0297(18) 0.0286(16) 0.0240(15) 0.0010(12) -0.0056(13) 0.0045(14)
C16 0.0142(12) 0.0235(16) 0.0311(17) 0.0007(13) 0.0000(12) -0.0006(11)
C17 0.0192(15) 0.0268(18) 0.038(2) -0.0012(14) -0.0024(14) -0.0045(12)
C18 0.0200(16) 0.0325(19) 0.042(2) 0.0037(15) -0.0053(15) 0.0035(14)
C19 0.0201(15) 0.0328(18) 0.044(2) 0.0007(17) 0.0071(14) -0.0002(14)
C20 0.0239(15) 0.0158(13) 0.0285(16) -0.0051(12) 0.0013(13) 0.0017(11)
C21 0.0323(18) 0.0151(14) 0.0391(19) -0.0004(14) -0.0024(16) -0.0026(13)
C22 0.0320(19) 0.0313(19) 0.047(2) -0.0138(17) 0.0072(17) 0.0067(15)
C23 0.034(2) 0.0258(16) 0.0266(16) -0.0082(12) -0.0045(14) 0.0019(15)
B 0.033(2) 0.035(2) 0.045(2) 0.0111(18) -0.013(2) -0.0134(19)

loop_
_atom_type_symbol
_atom_type_description
_atom_type_scat_dispersion_real
_atom_type_scat_dispersion_imag
_atom_type_scat_source
C C 0.0030 0.0020 'International Tables Vol C Tables 4.2.6.8 and 6.1.1.4'
H H 0.0000 0.0000 'International Tables Vol C Tables 4.2.6.8 and 6.1.1.4'
B B 0.0010 0.0010 'International Tables Vol C Tables 4.2.6.8 and 6.1.1.4'
N N 0.0060 0.0030 'International Tables Vol C Tables 4.2.6.8 and 6.1.1.4'
F F 0.0170 0.0100 'International Tables Vol C Tables 4.2.6.8 and 6.1.1.4'
P P 0.1020 0.0940 'International Tables Vol C Tables 4.2.6.8 and 6.1.1.4'
Cl Cl 0.1480 0.1590 'International Tables Vol C Tables 4.2.6.8 and 6.1.1.4'
Rh Rh -1.1180 0.9190 'International Tables Vol C Tables 4.2.6.8 and 6.1.1.4'

loop_
_geom_angle_atom_site_label_1
_geom_angle_atom_site_label_2
_geom_angle_atom_site_label_3
_geom_angle
C4 Rh C3 37.39(12)
C4 Rh C2 62.74(12)
C3 Rh C2 37.36(13)
C4 Rh C1 62.62(12)
C3 Rh C1 62.32(12)
C2 Rh C1 37.46(12)
C4 Rh C5 37.68(12)
C3 Rh C5 61.74(12)
C2 Rh C5 61.43(12)
C1 Rh C5 36.21(12)
C4 Rh P1 116.42(9)
C3 Rh P1 102.49(8)
C2 Rh P1 120.48(9)
C1 Rh P1 157.53(9)
C5 Rh P1 153.01(9)
C4 Rh P2 172.26(9)
C3 Rh P2 137.89(10)
C2 Rh P2 109.93(9)
C1 Rh P2 110.24(9)
C5 Rh P2 137.84(9)
P1 Rh P2 68.85(3)
C4 Rh Cl 90.19(9)
C3 Rh Cl 126.43(10)
C2 Rh Cl 144.54(9)
C1 Rh Cl 111.07(9)
C5 Rh Cl 83.12(9)
P1 Rh Cl 91.20(3)
P2 Rh Cl 95.46(3)
N P2 C16 104.53(14)
N P2 C20 109.64(14)
C16 P2 C20 109.62(15)
N P2 Rh 91.75(9)
C16 P2 Rh 120.57(11)
C20 P2 Rh 117.70(11)
C16 P2 P1 115.94(10)
C20 P2 P1 128.98(11)
Rh P2 P1 54.18(2)
N P1 C11 108.63(15)
N P1 C12 108.29(14)
C11 P1 C12 103.31(16)
N P1 Rh 94.59(10)
C11 P1 Rh 115.78(12)
C12 P1 Rh 125.01(11)
C11 P1 P2 117.03(12)
C12 P1 P2 133.11(11)
Rh P1 P2 56.97(2)
P1 N P2 103.82(15)
P1 N H 123(4)
P2 N H 130(4)
C5 C1 C2 107.5(3)
C5 C1 C6 124.9(3)
C2 C1 C6 127.0(3)
C5 C1 Rh 72.0(2)
C2 C1 Rh 70.49(18)
C6 C1 Rh 129.8(3)
C3 C2 C1 107.8(3)
C3 C2 C7 125.4(3)
C1 C2 C7 123.9(3)
C3 C2 Rh 71.11(18)
C1 C2 Rh 72.05(19)
C7 C2 Rh 137.6(3)
C4 C3 C2 108.4(3)
C4 C3 C8 126.1(4)
C2 C3 C8 125.0(4)
C4 C3 Rh 70.59(18)
C2 C3 Rh 71.53(18)
C8 C3 Rh 130.0(2)
C3 C4 C5 106.8(3)
C3 C4 C9 127.5(3)
C5 C4 C9 125.2(3)
C3 C4 Rh 72.02(18)
C5 C4 Rh 72.91(18)
C9 C4 Rh 126.4(2)
C1 C5 C4 109.3(3)
C1 C5 C10 125.6(3)
C4 C5 C10 124.9(3)
C1 C5 Rh 71.8(2)
C4 C5 Rh 69.41(18)
C10 C5 Rh 128.3(2)
C1 C6 H6A 109.5
C1 C6 H6B 109.5
H6A C6 H6B 109.5
C1 C6 H6C 109.5
H6A C6 H6C 109.5
H6B C6 H6C 109.5
C2 C7 H7A 109.5
C2 C7 H7B 109.5
H7A C7 H7B 109.5
C2 C7 H7C 109.5
H7A C7 H7C 109.5
H7B C7 H7C 109.5
C3 C8 H8A 109.5
C3 C8 H8B 109.5
H8A C8 H8B 109.5
C3 C8 H8C 109.5
H8A C8 H8C 109.5
H8B C8 H8C 109.5
C4 C9 H9A 109.5
C4 C9 H9B 109.5
H9A C9 H9B 109.5
C4 C9 H9C 109.5
H9A C9 H9C 109.5
H9B C9 H9C 109.5
C5 C10 H10A 109.5
C5 C10 H10B 109.5
H10A C10 H10B 109.5
C5 C10 H10C 109.5
H10A C10 H10C 109.5
H10B C10 H10C 109.5
P1 C11 H11A 109.5
P1 C11 H11B 109.5
H11A C11 H11B 109.5
P1 C11 H11C 109.5
H11A C11 H11C 109.5
H11B C11 H11C 109.5
C15 C12 C13 110.3(3)
C15 C12 C14 108.4(3)
C13 C12 C14 109.6(3)
C15 C12 P1 111.1(2)
C13 C12 P1 107.4(2)
C14 C12 P1 110.0(2)
C12 C13 H13A 109.5
C12 C13 H13B 109.5
H13A C13 H13B 109.5
C12 C13 H13C 109.5
H13A C13 H13C 109.5
H13B C13 H13C 109.5
C12 C14 H14A 109.5
C12 C14 H14B 109.5
H14A C14 H14B 109.5
C12 C14 H14C 109.5
H14A C14 H14C 109.5
H14B C14 H14C 109.5
C12 C15 H15A 109.5
C12 C15 H15B 109.5
H15A C15 H15B 109.5
C12 C15 H15C 109.5
H15A C15 H15C 109.5
H15B C15 H15C 109.5
C18 C16 C17 110.5(3)
C18 C16 C19 109.9(3)
C17 C16 C19 105.7(3)
C18 C16 P2 109.8(2)
C17 C16 P2 106.6(2)
C19 C16 P2 114.2(2)
C16 C17 H17A 109.5
C16 C17 H17B 109.5
H17A C17 H17B 109.5
C16 C17 H17C 109.5
H17A C17 H17C 109.5
H17B C17 H17C 109.5
C16 C18 H18A 109.5
C16 C18 H18B 109.5
H18A C18 H18B 109.5
C16 C18 H18C 109.5
H18A C18 H18C 109.5
H18B C18 H18C 109.5
C16 C19 H19A 109.5
C16 C19 H19B 109.5
H19A C19 H19B 109.5
C16 C19 H19C 109.5
H19A C19 H19C 109.5
H19B C19 H19C 109.5
C22 C20 C23 106.7(3)
C22 C20 C21 108.2(3)
C23 C20 C21 110.2(3)
C22 C20 P2 115.7(2)
C23 C20 P2 109.9(2)
C21 C20 P2 106.1(2)
C20 C21 H21A 109.5
C20 C21 H21B 109.5
H21A C21 H21B 109.5
C20 C21 H21C 109.5
H21A C21 H21C 109.5
H21B C21 H21C 109.5
C20 C22 H22A 109.5
C20 C22 H22B 109.5
H22A C22 H22B 109.5
C20 C22 H22C 109.5
H22A C22 H22C 109.5
H22B C22 H22C 109.5
C20 C23 H23A 109.5
C20 C23 H23B 109.5
H23A C23 H23B 109.5
C20 C23 H23C 109.5
H23A C23 H23C 109.5
H23B C23 H23C 109.5
F1B B F4B 109.0(7)
F1B B F3B 126.2(7)
F4B B F3B 123.6(7)
F1B B F2B 88.4(8)
F4B B F2B 110.4(7)
F3B B F2B 83.7(8)
F2A B F4A 105.9(6)
F2A B F3A 115.1(6)
F4A B F3A 103.3(4)
F2A B F1A 121.0(6)
F4A B F1A 107.8(4)
F3A B F1A 102.4(5)

loop_
_geom_bond_atom_site_label_1
_geom_bond_atom_site_label_2
_geom_bond_distance
Rh C4 2.217(3)
Rh C3 2.236(3)
Rh C2 2.241(3)
Rh C1 2.262(3)
Rh C5 2.264(3)
Rh P1 2.3119(8)
Rh P2 2.3905(8)
Rh Cl 2.3908(8)
P2 N 1.691(3)
P2 C16 1.883(3)
P2 C20 1.891(3)
P2 P1 2.6591(11)
P1 N 1.688(3)
P1 C11 1.812(3)
P1 C12 1.867(3)
N H 0.77(5)
C1 C5 1.406(5)
C1 C2 1.446(5)
C1 C6 1.498(5)
C2 C3 1.434(5)
C2 C7 1.497(5)
C3 C4 1.427(5)
C3 C8 1.497(4)
C4 C5 1.448(5)
C4 C9 1.495(5)
C5 C10 1.497(5)
C6 H6A 0.9800
C6 H6B 0.9800
C6 H6C 0.9800
C7 H7A 0.9800
C7 H7B 0.9800
C7 H7C 0.9800
C8 H8A 0.9800
C8 H8B 0.9800
C8 H8C 0.9800
C9 H9A 0.9800
C9 H9B 0.9800
C9 H9C 0.9800
C10 H10A 0.9800
C10 H10B 0.9800
C10 H10C 0.9800
C11 H11A 0.9800
C11 H11B 0.9800
C11 H11C 0.9800
C12 C15 1.532(5)
C12 C13 1.534(5)
C12 C14 1.537(5)
C13 H13A 0.9800
C13 H13B 0.9800
C13 H13C 0.9800
C14 H14A 0.9800
C14 H14B 0.9800
C14 H14C 0.9800
C15 H15A 0.9800
C15 H15B 0.9800
C15 H15C 0.9800
C16 C18 1.526(5)
C16 C17 1.536(5)
C16 C19 1.547(5)
C17 H17A 0.9800
C17 H17B 0.9800
C17 H17C 0.9800
C18 H18A 0.9800
C18 H18B 0.9800
C18 H18C 0.9800
C19 H19A 0.9800
C19 H19B 0.9800
C19 H19C 0.9800
C20 C22 1.526(5)
C20 C23 1.527(5)
C20 C21 1.533(5)
C21 H21A 0.9800
C21 H21B 0.9800
C21 H21C 0.9800
C22 H22A 0.9800
C22 H22B 0.9800
C22 H22C 0.9800
C23 H23A 0.9800
C23 H23B 0.9800
C23 H23C 0.9800
B F1B 1.253(10)
B F4B 1.265(10)
B F3B 1.381(11)
B F2A 1.386(9)
B F2B 1.391(11)
B F4A 1.416(7)
B F3A 1.428(6)
B F1A 1.460(8)

loop_
_geom_torsion_atom_site_label_1
_geom_torsion_atom_site_label_2
_geom_torsion_atom_site_label_3
_geom_torsion_atom_site_label_4
_geom_torsion
C11 P1 N P2 110.31(17)
C12 P1 N P2 -138.13(15)
Rh P1 N P2 -8.87(13)
C16 P2 N P1 -113.69(16)
C20 P2 N P1 128.87(15)
Rh P2 N P1 8.55(12)
C5 C1 C2 C3 -0.3(4)
C6 C1 C2 C3 -171.9(3)
Rh C1 C2 C3 62.5(2)
C5 C1 C2 C7 161.3(3)
C6 C1 C2 C7 -10.2(6)
Rh C1 C2 C7 -135.8(3)
C5 C1 C2 Rh -62.8(2)
C6 C1 C2 Rh 125.6(4)
C1 C2 C3 C4 -1.8(4)
C7 C2 C3 C4 -163.2(3)
Rh C2 C3 C4 61.3(2)
C1 C2 C3 C8 170.5(3)
C7 C2 C3 C8 9.1(5)
Rh C2 C3 C8 -126.4(3)
C1 C2 C3 Rh -63.1(2)
C7 C2 C3 Rh 135.6(3)
C2 C3 C4 C5 3.2(4)
C8 C3 C4 C5 -169.0(3)
Rh C3 C4 C5 65.1(2)
C2 C3 C4 C9 175.7(3)
C8 C3 C4 C9 3.4(6)
Rh C3 C4 C9 -122.5(3)
C2 C3 C4 Rh -61.9(2)
C8 C3 C4 Rh 125.9(3)
C2 C1 C5 C4 2.3(4)
C6 C1 C5 C4 174.1(3)
Rh C1 C5 C4 -59.5(2)
C2 C1 C5 C10 -173.5(3)
C6 C1 C5 C10 -1.7(6)
Rh C1 C5 C10 124.6(3)
C2 C1 C5 Rh 61.9(2)
C6 C1 C5 Rh -126.4(4)
C3 C4 C5 C1 -3.5(4)
C9 C4 C5 C1 -176.1(3)
Rh C4 C5 C1 61.0(2)
C3 C4 C5 C10 172.4(3)
C9 C4 C5 C10 -0.2(5)
Rh C4 C5 C10 -123.1(3)
C3 C4 C5 Rh -64.5(2)
C9 C4 C5 Rh 122.8(3)
N P1 C12 C15 35.8(3)
C11 P1 C12 C15 150.9(2)
Rh P1 C12 C15 -73.7(3)
P2 P1 C12 C15 1.5(3)
N P1 C12 C13 156.5(2)
C11 P1 C12 C13 -88.4(2)
Rh P1 C12 C13 47.0(3)
P2 P1 C12 C13 122.2(2)
N P1 C12 C14 -84.3(3)
C11 P1 C12 C14 30.8(3)
Rh P1 C12 C14 166.20(19)
P2 P1 C12 C14 -118.6(2)
N P2 C16 C18 176.8(2)
C20 P2 C16 C18 -65.8(3)
Rh P2 C16 C18 75.8(3)
P1 P2 C16 C18 137.9(2)
N P2 C16 C17 57.0(3)
C20 P2 C16 C17 174.5(2)
Rh P2 C16 C17 -43.9(3)
P1 P2 C16 C17 18.1(3)
N P2 C16 C19 -59.3(3)
C20 P2 C16 C19 58.2(3)
Rh P2 C16 C19 -160.2(2)
P1 P2 C16 C19 -98.2(2)
N P2 C20 C22 89.8(3)
C16 P2 C20 C22 -24.4(3)
Rh P2 C20 C22 -167.2(2)
P1 P2 C20 C22 127.9(3)
N P2 C20 C23 -31.1(3)
C16 P2 C20 C23 -145.3(2)
Rh P2 C20 C23 71.9(3)
P1 P2 C20 C23 7.0(3)
N P2 C20 C21 -150.2(2)
C16 P2 C20 C21 95.5(2)
Rh P2 C20 C21 -47.3(3)
P1 P2 C20 C21 -112.1(2)
